data_9005506
loop_
_publ_author_name
'Schingaro, E.'
'Scordari, F.'
'Capitanio, F.'
'Parodi, G.'
'Smith, D. C.'
'Mottana, A.'

_publ_section_title
;
 Crystal chemistry of kimzeyite from Anguillara, Mts. Sabatini, Italy
 Sample: CD collected with an area detector
;
_journal_name_full 'European Journal of Mineralogy'
_journal_page_first 749
_journal_page_last 759
_journal_paper_doi 10.1127/0935-1221/2001/0013-0749
_journal_volume 13
_journal_year 2001
_chemical_compound_source 'Anguillara, Mts. Sabatini, Italy'
_chemical_formula_sum 'Al0.81 Ba0.03 Ca2.97 Fe0.92 Mg0.11 O12 Si1.35 Ti0.68 Zr1.12'
_chemical_name_mineral Kimzeyite
_space_group_IT_number 230
_symmetry_space_group_name_Hall '-I 4bd 2c 3'
_symmetry_space_group_name_H-M 'I a -3 d'
_cell_angle_alpha 90
_cell_angle_beta 90
_cell_angle_gamma 90
_cell_formula_units_Z 8
_cell_length_a 12.397
_cell_length_b 12.397
_cell_length_c 12.397
_cell_volume 1905.240
_database_code_amcsd 0006893
_exptl_crystal_density_diffrn 3.930
_cod_original_cell_volume 1905.241
_cod_original_formula_sum '(Ca2.97 Ba.03) Mg.11 Zr1.12 Ti.68 Fe.92 Si1.35 Al.81 O12'
_cod_database_code 9005506

loop_
_space_group_symop_operation_xyz
x,y,z
1/2+x,1/2+y,1/2+z
z,1/2-x,1/2+y
1/2+z,-x,+y
-y,1/2+z,1/2-x
1/2-y,+z,-x
x,1/2-y,1/2+z
1/2+x,-y,+z
-z,1/2+x,1/2-y
1/2-z,+x,-y
y,1/2-z,1/2+x
1/2+y,-z,+x
-x,1/2+y,1/2-z
1/2-x,+y,-z
3/4+x,1/4-z,3/4-y
1/4+x,3/4-z,1/4-y
3/4-z,1/4+y,3/4+x
1/4-z,3/4+y,1/4+x
3/4+y,1/4-x,3/4-z
1/4+y,3/4-x,1/4-z
3/4-x,1/4+z,3/4+y
1/4-x,3/4+z,1/4+y
3/4+z,1/4-y,3/4-x
1/4+z,3/4-y,1/4-x
3/4-y,1/4+x,3/4+z
1/4-y,3/4+x,1/4+z
1/4+x,1/4+z,1/4+y
3/4+x,3/4+z,3/4+y
1/4-z,1/4-y,1/4-x
3/4-z,3/4-y,3/4-x
1/4+y,1/4+x,1/4+z
3/4+y,3/4+x,3/4+z
1/4-x,1/4-z,1/4-y
3/4-x,3/4-z,3/4-y
1/4+z,1/4+y,1/4+x
3/4+z,3/4+y,3/4+x
1/4-y,1/4-x,1/4-z
3/4-y,3/4-x,3/4-z
1/2+z,x,1/2-y
+z,1/2+x,-y
1/2-y,-z,1/2+x
-y,1/2-z,+x
1/2+x,y,1/2-z
+x,1/2+y,-z
1/2-z,-x,1/2+y
-z,1/2-x,+y
1/2+y,z,1/2-x
+y,1/2+z,-x
1/2-x,-y,1/2+z
-x,1/2-y,+z
1/2-z,1/2+x,y
-z,+x,1/2+y
1/2+y,1/2-z,-x
+y,-z,1/2-x
1/2-x,1/2+y,z
-x,+y,1/2+z
1/2+z,1/2-x,-y
+z,-x,1/2-y
1/2-y,1/2+z,x
-y,+z,1/2+x
1/2+x,1/2-y,-z
+x,-y,1/2-z
3/4-x,3/4+z,1/4-y
1/4-x,1/4+z,3/4-y
3/4+z,3/4-y,1/4+x
1/4+z,1/4-y,3/4+x
3/4-y,3/4+x,1/4-z
1/4-y,1/4+x,3/4-z
3/4+x,3/4-z,1/4+y
1/4+x,1/4-z,3/4+y
3/4-z,3/4+y,1/4-x
1/4-z,1/4+y,3/4-x
3/4+y,3/4-x,1/4+z
1/4+y,1/4-x,3/4+z
1/4-x,3/4-z,3/4+y
3/4-x,1/4-z,1/4+y
1/4+z,3/4+y,3/4-x
3/4+z,1/4+y,1/4-x
1/4-y,3/4-x,3/4+z
3/4-y,1/4-x,1/4+z
1/4+x,3/4+z,3/4-y
3/4+x,1/4+z,1/4-y
1/4-z,3/4-y,3/4+x
3/4-z,1/4-y,1/4+x
1/4+y,3/4+x,3/4-z
3/4+y,1/4+x,1/4-z
-z,-x,-y
1/2-z,1/2-x,1/2-y
y,z,x
1/2+y,1/2+z,1/2+x
-x,-y,-z
1/2-x,1/2-y,1/2-z
z,x,y
1/2+z,1/2+x,1/2+y
-y,-z,-x
1/2-y,1/2-z,1/2-x

loop_
_atom_site_label
_atom_site_fract_x
_atom_site_fract_y
_atom_site_fract_z
_atom_site_occupancy
_atom_site_U_iso_or_equiv
Ca 0.12500 0.00000 0.25000 0.99000 0.01050
Ba 0.12500 0.00000 0.25000 0.01000 0.01050
Mg 0.00000 0.00000 0.00000 0.05500 0.00700
Zr 0.00000 0.00000 0.00000 0.56000 0.00700
Ti 0.00000 0.00000 0.00000 0.34000 0.00700
Fe1 0.00000 0.00000 0.00000 0.04000 0.00700
Si 0.37500 0.00000 0.25000 0.45000 0.00700
Al 0.37500 0.00000 0.25000 0.27000 0.00700
Fe2 0.37500 0.00000 0.25000 0.28000 0.00700
O 0.03540 0.05010 0.65330 1.00000 0.01100

loop_
_cod_changelog_entry_id
_cod_changelog_entry_author
_cod_changelog_entry_date
_cod_changelog_entry_text
1
;cod-tools version 3.10.1
Id: cif_fix_AMCSD_atom_labels 10224 2024-08-07 11:09:31Z saulius
;
2024-08-07T19:39:28+03:00
;Changed the following '_atom_site_label' values:
the first duplicated label 'Fe'  converted to 'Fe1'
duplicated label 'Fe' at index 8 converted to 'Fe2'
;

loop_
_cod_related_entry_id
_cod_related_entry_database
_cod_related_entry_code
1 AMCSD 0006893
